data_1508491
loop_
_publ_author_name
'Psycharis, Vassilis'
'Mousdis, George A.'
'Murata, Keizo'
'Papavassiliou, George C.'

_publ_section_title
;
 Structural and Electrical Properties of the tau-(P-S,S-DMEDT-TTF)2
 (AuCl2) (AuCl2)y Compound with (y <> 0.9)
;
_journal_issue 3
_journal_name_full Crystals
_journal_page_first 1283
_journal_page_last 1290
_journal_paper_doi 10.3390/cryst2031283
_journal_volume 2
_journal_year 2012
_chemical_formula_sum 'C12 H10 Au0.94 Cl1.88 N2 S6'
_chemical_formula_weight 625.70
_chemical_name_systematic
; 
 ? 
;
_space_group_IT_number 122
_symmetry_cell_setting tetragonal
_symmetry_space_group_name_Hall 'I -4 2bw'
_symmetry_space_group_name_H-M 'I -4 2 d'
_atom_sites_solution_hydrogens geom
_atom_sites_solution_primary direct
_atom_sites_solution_secondary difmap
_audit_creation_method SHELXL-97
_cell_angle_alpha 90.00
_cell_angle_beta 90.00
_cell_angle_gamma 90.00
_cell_formula_units_Z 8
_cell_length_a 7.32590(10)
_cell_length_b 7.32590(10)
_cell_length_c 67.5487(12)
_cell_measurement_reflns_used 5060
_cell_measurement_temperature 293(2)
_cell_measurement_theta_max 54.94
_cell_measurement_theta_min 6.33
_cell_volume 3625.26(10)
_computing_cell_refinement 'CrystalClear, Rigaku MSC, 2005'
_computing_data_collection 'CrystalClear, Rigaku MSC, 2005'
_computing_data_reduction 'CrystalClear, Rigaku MSC, 2005'
_computing_structure_refinement 'SHELXL-97 (Sheldrick, 1997)'
_computing_structure_solution 'SHELXS-97 (Sheldrick, 1990)'
_diffrn_ambient_temperature 293(2)
_diffrn_measured_fraction_theta_full 0.984
_diffrn_measured_fraction_theta_max 0.984
_diffrn_measurement_device_type 'Rigaku R-AXIS SPIDER IPDS'
_diffrn_measurement_method '\q scans'
_diffrn_radiation_monochromator graphite
_diffrn_radiation_source 'fine-focus sealed tube'
_diffrn_radiation_type MoK\a
_diffrn_radiation_wavelength 0.71073
_diffrn_reflns_av_R_equivalents 0.0355
_diffrn_reflns_av_sigmaI/netI 0.0465
_diffrn_reflns_limit_h_max 7
_diffrn_reflns_limit_h_min -7
_diffrn_reflns_limit_k_max 9
_diffrn_reflns_limit_k_min -8
_diffrn_reflns_limit_l_max 87
_diffrn_reflns_limit_l_min -68
_diffrn_reflns_number 5696
_diffrn_reflns_theta_full 27.47
_diffrn_reflns_theta_max 27.47
_diffrn_reflns_theta_min 3.16
_exptl_absorpt_coefficient_mu 8.577
_exptl_absorpt_correction_T_max 0.6271
_exptl_absorpt_correction_T_min 0.0994
_exptl_absorpt_correction_type empirical
_exptl_absorpt_process_details 'CrystalClear, Rigaku MSC, 2005'
_exptl_crystal_colour black
_exptl_crystal_density_diffrn 2.293
_exptl_crystal_density_method 'not measured'
_exptl_crystal_description plate
_exptl_crystal_F_000 2384
_exptl_crystal_size_max 0.50
_exptl_crystal_size_mid 0.30
_exptl_crystal_size_min 0.06
_refine_diff_density_max 1.661
_refine_diff_density_min -1.984
_refine_diff_density_rms 0.131
_refine_ls_abs_structure_details 'Flack H D (1983), Acta Cryst. A39, 876-881'
_refine_ls_abs_structure_Flack 0.53(2)
_refine_ls_extinction_method none
_refine_ls_goodness_of_fit_ref 1.067
_refine_ls_hydrogen_treatment mixed
_refine_ls_matrix_type full
_refine_ls_number_parameters 115
_refine_ls_number_reflns 2058
_refine_ls_number_restraints 1
_refine_ls_restrained_S_all 1.068
_refine_ls_R_factor_all 0.0501
_refine_ls_R_factor_gt 0.0441
_refine_ls_shift/su_max 0.006
_refine_ls_shift/su_mean 0.001
_refine_ls_structure_factor_coef Fsqd
_refine_ls_weighting_details 'calc w=1/[\s^2^(Fo^2^)+(0.0339P)^2^+22.0235P] where P=(Fo^2^+2Fc^2^)/3'
_refine_ls_weighting_scheme calc
_refine_ls_wR_factor_gt 0.1031
_refine_ls_wR_factor_ref 0.1075
_reflns_number_gt 1830
_reflns_number_total 2058
_reflns_threshold_expression >2sigma(I)
_cod_data_source_file C12H10Au0.94Cl1.88N2S6_I-42d_crystals-16442_crystals-02-01283-s001_DC224.cif
_cod_data_source_block 1CLRT_chateigner_1508491
_cod_original_sg_symbol_H-M I-42d
_cod_database_code 1508491

loop_
_symmetry_equiv_pos_as_xyz
'x, y, z'
'x, -y+1/2, -z+1/4'
'-x, -y, z'
'-x, y+1/2, -z+1/4'
'-y+1/2, -x, z+3/4'
'-y, x, -z'
'y, -x, -z'
'y+1/2, x, z+3/4'
'x+1/2, y+1/2, z+1/2'
'x+1/2, -y+1, -z+3/4'
'-x+1/2, -y+1/2, z+1/2'
'-x+1/2, y+1, -z+3/4'
'-y+1, -x+1/2, z+5/4'
'-y+1/2, x+1/2, -z+1/2'
'y+1/2, -x+1/2, -z+1/2'
'y+1, x+1/2, z+5/4'

loop_
_atom_site_label
_atom_site_type_symbol
_atom_site_fract_x
_atom_site_fract_y
_atom_site_fract_z
_atom_site_U_iso_or_equiv
_atom_site_adp_type
_atom_site_occupancy
_atom_site_symmetry_multiplicity
_atom_site_calc_flag
_atom_site_refinement_flags
Au1 Au 0.0000 0.0000 0.0000 0.1224(5) Uani 1 4 d SD
Cl1 Cl 0.0000 0.0000 0.03440(7) 0.1045(11) Uani 1 2 d SD
S1 S -0.24233(14) 0.4998(5) 0.078347(14) 0.0349(3) Uani 1 1 d .
S2 S -0.19718(14) 0.5003(5) 0.035239(14) 0.0330(3) Uani 1 1 d .
S3 S -0.20075(14) 0.4998(5) -0.012379(15) 0.0364(3) Uani 1 1 d .
C1 C -0.0366(15) 0.2329(9) 0.09760(11) 0.059(3) Uani 1 1 d .
H1A H -0.1474 0.1629 0.0976 0.088 Uiso 1 1 calc R
H1B H 0.0342 0.2028 0.1091 0.088 Uiso 1 1 calc R
H1C H 0.0325 0.2052 0.0859 0.088 Uiso 1 1 calc R
C2 C -0.0832(8) 0.4383(8) 0.09788(8) 0.0365(13) Uani 1 1 d .
H2 H -0.1467 0.4609 0.1104 0.047 Uiso 1 1 calc R
C3 C -0.0931(6) 0.4921(17) 0.05829(5) 0.0251(9) Uani 1 1 d .
C4 C 0.0000 0.5000 0.02149(7) 0.0266(11) Uani 1 2 d S
C6 C -0.0949(6) 0.4975(18) -0.03553(6) 0.0293(9) Uani 1 1 d .
C5 C 0.0000 0.5000 0.00128(7) 0.0259(10) Uani 1 2 d S
N1 N -0.1935(5) 0.4915(16) -0.05199(6) 0.0379(10) Uani 1 1 d .
C7 C -0.0928(6) 0.500(2) -0.06880(6) 0.0385(10) Uani 1 1 d .
H7 H -0.1534 0.5057 -0.0809 0.050 Uiso 1 1 calc R
Au2 Au 0.5000 0.5000 0.12548(6) 0.398(12) Uani 0.440(2) 2 d SPD
Cl2 Cl 0.5053(14) 0.189(2) 0.1268(3) 0.143(16) Uani 0.440(2) 1 d PD

loop_
_atom_site_aniso_label
_atom_site_aniso_U_11
_atom_site_aniso_U_22
_atom_site_aniso_U_33
_atom_site_aniso_U_23
_atom_site_aniso_U_13
_atom_site_aniso_U_12
Au1 0.0392(2) 0.0392(2) 0.2887(13) 0.000 0.000 0.000
Cl1 0.0579(15) 0.0544(14) 0.201(4) 0.000 0.000 -0.002(6)
S1 0.0277(5) 0.0553(7) 0.0216(5) -0.0032(13) 0.0021(4) -0.0005(16)
S2 0.0281(5) 0.0503(6) 0.0204(4) -0.0037(11) -0.0012(3) -0.0025(13)
S3 0.0284(5) 0.0603(7) 0.0204(5) -0.0027(12) 0.0005(4) 0.0056(14)
C1 0.088(9) 0.044(3) 0.045(3) 0.012(3) -0.006(4) 0.008(4)
C2 0.037(3) 0.046(4) 0.026(2) 0.005(2) 0.003(2) 0.007(2)
C3 0.030(2) 0.030(2) 0.0154(16) -0.002(3) -0.0036(14) -0.004(4)
C4 0.040(3) 0.030(3) 0.010(2) 0.000 0.000 -0.001(8)
C6 0.033(2) 0.033(2) 0.0227(17) -0.003(4) 0.0034(15) -0.009(5)
C5 0.025(3) 0.037(3) 0.016(2) 0.000 0.000 0.002(8)
N1 0.035(2) 0.053(3) 0.0252(17) 0.001(4) -0.0043(14) 0.006(4)
C7 0.045(2) 0.053(3) 0.0175(17) 0.001(5) -0.0030(17) 0.008(6)
Au2 0.0493(16) 1.11(4) 0.0329(13) 0.000 0.000 0.124(7)
Cl2 0.019(3) 0.38(5) 0.031(5) -0.023(8) -0.019(4) 0.006(11)

loop_
_atom_type_symbol
_atom_type_description
_atom_type_scat_dispersion_real
_atom_type_scat_dispersion_imag
_atom_type_scat_source
C C 0.0033 0.0016 'International Tables Vol C Tables 4.2.6.8 and 6.1.1.4'
H H 0.0000 0.0000 'International Tables Vol C Tables 4.2.6.8 and 6.1.1.4'
N N 0.0061 0.0033 'International Tables Vol C Tables 4.2.6.8 and 6.1.1.4'
S S 0.1246 0.1234 'International Tables Vol C Tables 4.2.6.8 and 6.1.1.4'
Cl Cl 0.1484 0.1585 'International Tables Vol C Tables 4.2.6.8 and 6.1.1.4'
Au Au -2.0133 8.8022 'International Tables Vol C Tables 4.2.6.8 and 6.1.1.4'

loop_
_geom_angle_atom_site_label_1
_geom_angle_atom_site_label_2
_geom_angle_atom_site_label_3
_geom_angle
_geom_angle_site_symmetry_1
_geom_angle_site_symmetry_3
Cl1 Au1 Cl1 180.0 6 .
C3 S1 C2 98.9(3) . .
C4 S2 C3 96.6(2) . .
C5 S3 C6 95.7(2) . .
C2 C1 H1A 109.5 . .
C2 C1 H1B 109.5 . .
H1A C1 H1B 109.5 . .
C2 C1 H1C 109.5 . .
H1A C1 H1C 109.5 . .
H1B C1 H1C 109.5 . .
C2 C2 C1 113.8(7) 3_565 .
C2 C2 S1 111.6(4) 3_565 .
C1 C2 S1 112.0(5) . .
C2 C2 H2 106.3 3_565 .
C1 C2 H2 106.3 . .
S1 C2 H2 106.3 . .
C3 C3 S2 115.78(19) 3_565 .
C3 C3 S1 128.5(2) 3_565 .
S2 C3 S1 114.9(2) . .
C5 C4 S2 122.73(14) . .
C5 C4 S2 122.74(14) . 3_565
S2 C4 S2 114.5(3) . 3_565
N1 C6 C6 123.1(3) . 3_565
N1 C6 S3 120.6(3) . .
C6 C6 S3 116.35(14) 3_565 .
C4 C5 S3 122.11(15) . 3_565
C4 C5 S3 122.11(15) . .
S3 C5 S3 115.8(3) 3_565 .
C6 N1 C7 113.8(4) . .
N1 C7 C7 123.0(3) . 3_565
N1 C7 H7 118.5 . .
C7 C7 H7 118.5 3_565 .
Cl2 Au2 Cl2 168(2) 2 4_655
Cl2 Au2 Cl2 8.4(14) 2 .
Cl2 Au2 Cl2 175.9(6) 4_655 .
Cl2 Au2 Cl2 175.9(6) 2 3_665
Cl2 Au2 Cl2 8.4(14) 4_655 3_665
Cl2 Au2 Cl2 175.7(9) . 3_665
Cl2 Cl2 Au2 159(4) 2 2
Cl2 Cl2 Au2 13(2) 2 .
Au2 Cl2 Au2 171.2(13) 2 .

loop_
_geom_bond_atom_site_label_1
_geom_bond_atom_site_label_2
_geom_bond_distance
_geom_bond_site_symmetry_2
Au1 Cl1 2.323(4) 6
Au1 Cl1 2.323(4) .
S1 C3 1.742(4) .
S1 C2 1.818(6) .
S2 C4 1.717(3) .
S2 C3 1.735(4) .
S3 C5 1.736(3) .
S3 C6 1.746(4) .
C1 C2 1.543(9) .
C1 H1A 0.9600 .
C1 H1B 0.9600 .
C1 H1C 0.9600 .
C2 C2 1.518(12) 3_565
C2 H2 0.9800 .
C3 C3 1.369(9) 3_565
C4 C5 1.365(6) .
C4 S2 1.717(3) 3_565
C6 N1 1.327(5) .
C6 C6 1.390(8) 3_565
C5 S3 1.736(3) 3_565
N1 C7 1.355(6) .
C7 C7 1.359(9) 3_565
C7 H7 0.9300 .
Au2 Cl2 1.392(15) 2
Au2 Cl2 1.392(15) 4_655
Au2 Cl2 2.282(14) .
Au2 Cl2 2.282(14) 3_665
Cl2 Cl2 0.93(3) 2
Cl2 Au2 1.392(15) 2
